data_7219825
loop_
_publ_author_name
'Rodpun, Kiattipoom'
'Blackman, Allan G.'
'Gardiner, Michael G.'
'Tan, Eng Wui'
'Meledandri, Carla J.'
'Lucas, Nigel T.'

_publ_section_title
;
 Alkyl linker effects on the coordination topology of ditopic
 di(2-pyridylmethyl)amine carboxylate ligands with ZnIIand CuII: polymers
 vs. macrocycles
;
_journal_issue 15
_journal_name_full CrystEngComm
_journal_page_first 2974
_journal_paper_doi 10.1039/C5CE00375J
_journal_volume 17
_journal_year 2015
_chemical_formula_moiety 'C48 H72 N6 O6 Zn2 2+, C48 H68 N6 O4 Zn2 2+, 4(Cl O4 1-), H2 O'
_chemical_formula_sum 'C96 H142 Cl4 N12 O27 Zn4'
_chemical_formula_weight 2299.50
_chemical_name_systematic
; 
 ? 
;
_space_group_IT_number 9
_symmetry_cell_setting monoclinic
_symmetry_space_group_name_Hall 'C -2yc'
_symmetry_space_group_name_H-M 'C 1 c 1'
_atom_sites_solution_hydrogens mixed
_atom_sites_solution_primary direct
_atom_sites_solution_secondary difmap
_audit_block_code 30krzn
_audit_creation_method SHELXL-97
_audit_update_record
;
2015-02-22 deposited with the CCDC.
2015-03-09 downloaded from the CCDC.
;
_cell_angle_alpha 90.00
_cell_angle_beta 102.29(3)
_cell_angle_gamma 90.00
_cell_formula_units_Z 4
_cell_length_a 36.788(7)
_cell_length_b 8.6690(17)
_cell_length_c 33.481(7)
_cell_measurement_reflns_used 22129
_cell_measurement_temperature 100(2)
_cell_volume 10433(4)
_computing_cell_refinement 'XDS (Kabsch, 2010)'
_computing_data_collection 'BLU-ICE (McPhillips, 2002)'
_computing_data_reduction 'XDS (Kabsch, 2010)'
_computing_molecular_graphics 'ORTEP-3 (Farrugia, 2008)'
_computing_publication_material 'enCIFer (CCDC, 2014)'
_computing_structure_refinement 'SHELXL-97 (Sheldrick, 1997)'
_computing_structure_solution 'SHELXS-97 (Sheldrick, 1997)'
_diffrn_ambient_temperature 100(2)
_diffrn_crystal_treatment
; 
Crystal was attached to a CryoLoop supported in a copper mounting pin, 
then quenched in a cold nitrogen gas at 100 K.
;
_diffrn_detector_area_resol_mean 'ADSC Q315'
_diffrn_measured_fraction_theta_full 0.972
_diffrn_measured_fraction_theta_max 0.972
_diffrn_measurement_device_type '3-ID1 Australian Synchrotron'
_diffrn_measurement_method Rotation
_diffrn_radiation_monochromator Si<111>
_diffrn_radiation_source 'Synchrotron ID'
_diffrn_radiation_type Synchrotron
_diffrn_radiation_wavelength 0.71080
_diffrn_reflns_av_R_equivalents 0.0614
_diffrn_reflns_av_sigmaI/netI 0.0562
_diffrn_reflns_limit_h_max 43
_diffrn_reflns_limit_h_min -43
_diffrn_reflns_limit_k_max 9
_diffrn_reflns_limit_k_min -9
_diffrn_reflns_limit_l_max 39
_diffrn_reflns_limit_l_min -39
_diffrn_reflns_number 81232
_diffrn_reflns_theta_full 25.00
_diffrn_reflns_theta_max 25.03
_diffrn_reflns_theta_min 1.17
_diffrn_standards_interval_count 0
_diffrn_standards_interval_time 0
_diffrn_standards_number 0
_exptl_absorpt_coefficient_mu 1.091
_exptl_absorpt_correction_type none
_exptl_crystal_colour colourless
_exptl_crystal_density_diffrn 1.464
_exptl_crystal_density_method 'not measured'
_exptl_crystal_description prism
_exptl_crystal_F_000 4824
_exptl_crystal_preparation
;
Crystals were grown by slow diffusion of a methanolic solution of the 
carboxylic acid ligand into an aqueous Zn(II) perchlorate solution 
at room temperature.
;
_exptl_crystal_recrystallization_method 'Re-crystallisation from solvent: Methanol/water'
_exptl_crystal_size_max 0.20
_exptl_crystal_size_mid 0.03
_exptl_crystal_size_min 0.03
_refine_diff_density_max 0.994
_refine_diff_density_min -0.857
_refine_diff_density_rms 0.084
_refine_ls_abs_structure_details 'Flack H D (1983), Acta Cryst. A39, 876-881'
_refine_ls_abs_structure_Flack 0.0(4)
_refine_ls_extinction_method none
_refine_ls_goodness_of_fit_ref 1.040
_refine_ls_hydrogen_treatment mixed
_refine_ls_matrix_type full
_refine_ls_number_parameters 1304
_refine_ls_number_reflns 17724
_refine_ls_number_restraints 56
_refine_ls_restrained_S_all 1.049
_refine_ls_R_factor_all 0.0465
_refine_ls_R_factor_gt 0.0452
_refine_ls_shift/su_max 0.001
_refine_ls_shift/su_mean 0.000
_refine_ls_structure_factor_coef Fsqd
_refine_ls_weighting_details 'calc w=1/[\s^2^(Fo^2^)+(0.0682P)^2^+21.9822P] where P=(Fo^2^+2Fc^2^)/3'
_refine_ls_weighting_scheme calc
_refine_ls_wR_factor_gt 0.1155
_refine_ls_wR_factor_ref 0.1164
_reflns_number_gt 17224
_reflns_number_total 17724
_reflns_threshold_expression >2sigma(I)
_cod_data_source_file c5ce00375j2.cif
_cod_data_source_block 9_Zn-C11
_cod_depositor_comments 'Adding full bibliography for 7219817--7219825.cif.'
_cod_original_sg_symbol_H-M Cc
_cod_database_code 7219825

loop_
_symmetry_equiv_pos_as_xyz
'x, y, z'
'x, -y, z+1/2'
'x+1/2, y+1/2, z'
'x+1/2, -y+1/2, z+1/2'

loop_
_atom_site_label
_atom_site_type_symbol
_atom_site_fract_x
_atom_site_fract_y
_atom_site_fract_z
_atom_site_U_iso_or_equiv
_atom_site_adp_type
_atom_site_occupancy
_atom_site_symmetry_multiplicity
_atom_site_calc_flag
_atom_site_refinement_flags
_atom_site_disorder_assembly
_atom_site_disorder_group
Zn1 Zn 0.059059(14) -0.21841(6) 0.335357(16) 0.02701(12) Uani 1 1 d . . .
Zn2 Zn 0.507513(13) 0.09354(5) 0.459738(14) 0.02116(11) Uani 1 1 d . . .
Zn3 Zn 0.219341(13) 0.49522(5) 0.125712(15) 0.02157(11) Uani 1 1 d . . .
Zn4 Zn 0.340458(13) 0.46420(5) 0.666124(14) 0.01984(10) Uani 1 1 d U . .
Cl1 Cl -0.0088(3) 0.4973(14) 0.1604(4) 0.0377(6) Uani 0.50 1 d PD A 1
Cl1' Cl -0.0071(3) 0.5100(14) 0.1602(4) 0.0377(6) Uani 0.50 1 d PD B 2
Cl2 Cl 0.07134(3) 0.07795(15) 0.14619(4) 0.0376(3) Uani 1 1 d . . .
Cl3 Cl 0.15191(3) 0.41207(15) 0.49856(4) 0.0354(3) Uani 1 1 d . . .
Cl4 Cl 0.41610(3) 0.40266(13) 0.29080(3) 0.0267(2) Uani 1 1 d . . .
O22 O 0.45428(8) -0.0109(4) 0.43605(9) 0.0259(7) Uani 1 1 d . . .
O21 O 0.49266(8) 0.0266(4) 0.39520(10) 0.0262(6) Uani 1 1 d . . .
O13 O 0.00610(8) -0.3226(4) 0.33035(11) 0.0335(7) Uani 1 1 d D . .
H131 H -0.0129(8) -0.277(6) 0.3172(16) 0.050 Uiso 1 1 d D . .
H132 H -0.0016(13) -0.379(6) 0.3471(14) 0.050 Uiso 1 1 d D . .
O12 O 0.11365(10) -0.1126(4) 0.35941(11) 0.0371(8) Uani 1 1 d . . .
O11 O 0.07578(8) -0.1679(4) 0.39977(10) 0.0289(7) Uani 1 1 d . . .
O23 O 0.56132(8) 0.1861(4) 0.46418(10) 0.0283(7) Uani 1 1 d D . .
H231 H 0.5629(13) 0.232(6) 0.4425(10) 0.043 Uiso 1 1 d D . .
H232 H 0.5815(8) 0.139(6) 0.4724(15) 0.043 Uiso 1 1 d D . .
O42 O 0.31734(8) 0.3537(3) 0.61416(8) 0.0228(6) Uani 1 1 d . . .
O31 O 0.26580(9) 0.4987(4) 0.60090(9) 0.0257(7) Uani 1 1 d . . .
O32 O 0.24241(8) 0.3826(3) 0.17758(8) 0.0221(6) Uani 1 1 d . . .
O41 O 0.29321(8) 0.5276(3) 0.18964(9) 0.0240(6) Uani 1 1 d . . .
O51 O -0.0236(4) 0.5945(15) 0.1882(4) 0.0752(17) Uani 0.50 1 d PD A 1
O51' O -0.0179(4) 0.5686(19) 0.1957(4) 0.089(2) Uani 0.50 1 d PD B 2
O52 O -0.0380(3) 0.4138(13) 0.1334(3) 0.0752(17) Uani 0.50 1 d PD A 1
O52' O -0.0252(3) 0.3681(15) 0.1492(4) 0.089(2) Uani 0.50 1 d PD B 2
O53 O 0.0163(3) 0.3964(11) 0.1836(3) 0.0752(17) Uani 0.50 1 d PD A 1
O53' O 0.0307(3) 0.5156(15) 0.1617(4) 0.089(2) Uani 0.50 1 d PD B 2
O54 O 0.0087(3) 0.5916(11) 0.1350(3) 0.0752(17) Uani 0.50 1 d PD A 1
O54' O -0.0236(3) 0.6142(14) 0.1272(3) 0.089(2) Uani 0.50 1 d PD B 2
O61 O 0.09647(17) 0.1613(7) 0.17636(16) 0.0829(19) Uani 1 1 d . . .
O62 O 0.03642(15) 0.0618(8) 0.15604(18) 0.0809(17) Uani 1 1 d . . .
O63 O 0.08527(15) -0.0745(6) 0.1450(2) 0.098(2) Uani 1 1 d . . .
O64 O 0.06718(15) 0.1526(6) 0.10827(14) 0.0678(14) Uani 1 1 d . . .
O71 O 0.17391(10) 0.3711(5) 0.53771(13) 0.0468(9) Uani 1 1 d . . .
O72 O 0.11617(9) 0.4684(5) 0.50345(11) 0.0402(9) Uani 1 1 d . . .
O73 O 0.16961(14) 0.5279(7) 0.4813(2) 0.093(2) Uani 1 1 d . . .
O74 O 0.14705(17) 0.2758(7) 0.47463(15) 0.0860(18) Uani 1 1 d . . .
O81 O 0.41115(10) 0.3078(5) 0.32471(11) 0.0400(8) Uani 1 1 d . . .
O82 O 0.38520(9) 0.3851(4) 0.25670(10) 0.0338(7) Uani 1 1 d . . .
O83 O 0.44895(9) 0.3505(6) 0.27783(11) 0.0484(10) Uani 1 1 d . . .
O84 O 0.42022(16) 0.5591(5) 0.30254(14) 0.0654(14) Uani 1 1 d . . .
O91 O -0.01982(11) 0.8977(6) 0.09651(14) 0.0594(12) Uani 1 1 d . . .
N11 N 0.03354(11) -0.0196(5) 0.31007(14) 0.0332(9) Uani 1 1 d . . .
N12 N 0.08261(11) -0.4399(5) 0.34031(13) 0.0317(9) Uani 1 1 d . . .
N13 N 0.06439(10) -0.2545(5) 0.27265(12) 0.0289(8) Uani 1 1 d . . .
N21 N 0.48462(9) 0.3186(4) 0.45094(11) 0.0229(7) Uani 1 1 d . . .
N22 N 0.53313(10) -0.1014(4) 0.49081(13) 0.0288(8) Uani 1 1 d . . .
N23 N 0.50196(10) 0.1490(4) 0.52149(10) 0.0237(7) Uani 1 1 d . . .
N31 N 0.19724(10) 0.3105(4) 0.08986(10) 0.0242(7) Uani 1 1 d . . .
N32 N 0.21560(10) 0.7289(4) 0.14013(10) 0.0212(7) Uani 1 1 d . . .
N33 N 0.16039(10) 0.5095(4) 0.13119(11) 0.0224(8) Uani 1 1 d . . .
N41 N 0.34538(10) 0.6944(4) 0.65200(10) 0.0203(7) Uani 1 1 d . . .
N42 N 0.36082(11) 0.2812(4) 0.70275(10) 0.0246(8) Uani 1 1 d . . .
N43 N 0.39986(10) 0.4727(4) 0.66044(10) 0.0202(7) Uani 1 1 d . . .
C111 C 0.03419(13) -0.1610(6) 0.24791(16) 0.0356(11) Uani 1 1 d . . .
H11A H 0.0110 -0.2225 0.2422 0.043 Uiso 1 1 calc R . .
H11B H 0.0407 -0.1360 0.2214 0.043 Uiso 1 1 calc R . .
C112 C 0.02746(12) -0.0143(6) 0.26875(17) 0.0355(12) Uani 1 1 d . . .
C113 C 0.01373(13) 0.1176(7) 0.2478(2) 0.0439(13) Uani 1 1 d . . .
H113 H 0.0104 0.1211 0.2189 0.053 Uiso 1 1 calc R . .
C114 C 0.00483(14) 0.2443(7) 0.2687(2) 0.0535(17) Uani 1 1 d . . .
H114 H -0.0047 0.3351 0.2543 0.064 Uiso 1 1 calc R . .
C115 C 0.00999(15) 0.2376(6) 0.3105(3) 0.0566(19) Uani 1 1 d . . .
H115 H 0.0038 0.3232 0.3255 0.068 Uiso 1 1 calc R . .
C116 C 0.02437(14) 0.1041(6) 0.3306(2) 0.0450(14) Uani 1 1 d . . .
H116 H 0.0279 0.0992 0.3596 0.054 Uiso 1 1 calc R . .
C121 C 0.05864(13) -0.4232(5) 0.26798(15) 0.0301(10) Uani 1 1 d . . .
H12A H 0.0663 -0.4582 0.2429 0.036 Uiso 1 1 calc R . .
H12B H 0.0319 -0.4469 0.2650 0.036 Uiso 1 1 calc R . .
C122 C 0.08055(12) -0.5084(5) 0.30399(16) 0.0284(10) Uani 1 1 d . . .
C123 C 0.09738(12) -0.6516(6) 0.30066(16) 0.0334(11) Uani 1 1 d . . .
H123 H 0.0962 -0.6980 0.2747 0.040 Uiso 1 1 calc R . .
C124 C 0.11584(14) -0.7240(6) 0.33645(19) 0.0403(12) Uani 1 1 d . . .
H124 H 0.1270 -0.8222 0.3351 0.048 Uiso 1 1 calc R . .
C125 C 0.11796(15) -0.6548(6) 0.37305(17) 0.0404(12) Uani 1 1 d . . .
H125 H 0.1307 -0.7026 0.3976 0.049 Uiso 1 1 calc R . .
C126 C 0.10090(16) -0.5110(6) 0.37385(17) 0.0386(12) Uani 1 1 d . . .
H126 H 0.1024 -0.4618 0.3995 0.046 Uiso 1 1 calc R . .
C131 C 0.10134(12) -0.2181(5) 0.26293(14) 0.0281(10) Uani 1 1 d . . .
H13A H 0.1015 -0.2578 0.2353 0.034 Uiso 1 1 calc R . .
H13B H 0.1209 -0.2738 0.2825 0.034 Uiso 1 1 calc R . .
C132 C 0.11108(13) -0.0499(6) 0.26435(14) 0.0276(9) Uani 1 1 d . . .
H13C H 0.1090 -0.0066 0.2911 0.033 Uiso 1 1 calc R . .
H13D H 0.0933 0.0056 0.2428 0.033 Uiso 1 1 calc R . .
C133 C 0.15084(12) -0.0258(6) 0.25802(14) 0.0258(9) Uani 1 1 d . . .
H13E H 0.1548 -0.0947 0.2357 0.031 Uiso 1 1 calc R . .
H13F H 0.1532 0.0818 0.2490 0.031 Uiso 1 1 calc R . .
C134 C 0.18142(12) -0.0558(5) 0.29552(13) 0.0251(9) Uani 1 1 d . . .
H13G H 0.1770 -0.1570 0.3073 0.030 Uiso 1 1 calc R . .
H13H H 0.1803 0.0243 0.3163 0.030 Uiso 1 1 calc R . .
C135 C 0.22058(12) -0.0552(5) 0.28583(13) 0.0247(9) Uani 1 1 d . . .
H13I H 0.2220 -0.1391 0.2661 0.030 Uiso 1 1 calc R . .
H13J H 0.2242 0.0437 0.2724 0.030 Uiso 1 1 calc R . .
C136 C 0.25186(13) -0.0754(6) 0.32258(14) 0.0279(9) Uani 1 1 d . . .
H13K H 0.2473 -0.1700 0.3374 0.034 Uiso 1 1 calc R . .
H13L H 0.2519 0.0132 0.3413 0.034 Uiso 1 1 calc R . .
C137 C 0.29002(12) -0.0873(5) 0.31180(14) 0.0254(9) Uani 1 1 d . . .
H13M H 0.2932 0.0005 0.2939 0.030 Uiso 1 1 calc R . .
H13N H 0.2910 -0.1834 0.2961 0.030 Uiso 1 1 calc R . .
C138 C 0.32236(13) -0.0871(5) 0.34926(14) 0.0284(10) Uani 1 1 d . . .
H13O H 0.3202 0.0050 0.3661 0.034 Uiso 1 1 calc R . .
H13P H 0.3203 -0.1795 0.3660 0.034 Uiso 1 1 calc R . .
C139 C 0.36041(12) -0.0866(5) 0.33823(14) 0.0266(9) Uani 1 1 d . . .
H13Q H 0.3633 -0.1825 0.3231 0.032 Uiso 1 1 calc R . .
H13R H 0.3618 0.0016 0.3199 0.032 Uiso 1 1 calc R . .
C140 C 0.39217(11) -0.0753(5) 0.37541(13) 0.0242(9) Uani 1 1 d . . .
H14A H 0.3879 0.0149 0.3920 0.029 Uiso 1 1 calc R . .
H14B H 0.3922 -0.1687 0.3924 0.029 Uiso 1 1 calc R . .
C141 C 0.42989(12) -0.0591(5) 0.36457(14) 0.0271(9) Uani 1 1 d . . .
H14C H 0.4367 -0.1585 0.3535 0.033 Uiso 1 1 calc R . .
H14D H 0.4283 0.0195 0.3428 0.033 Uiso 1 1 calc R . .
C142 C 0.46021(12) -0.0132(5) 0.40066(13) 0.0236(9) Uani 1 1 d . . .
C211 C 0.50798(13) 0.3180(5) 0.52401(14) 0.0272(9) Uani 1 1 d . . .
H21A H 0.5347 0.3409 0.5265 0.033 Uiso 1 1 calc R . .
H21B H 0.5003 0.3590 0.5486 0.033 Uiso 1 1 calc R . .
C212 C 0.48554(11) 0.3951(5) 0.48613(12) 0.0195(8) Uani 1 1 d . . .
C213 C 0.46869(11) 0.5371(5) 0.48725(13) 0.0227(9) Uani 1 1 d . . .
H213 H 0.4694 0.5876 0.5126 0.027 Uiso 1 1 calc R . .
C214 C 0.45079(11) 0.6043(5) 0.45087(14) 0.0251(9) Uani 1 1 d . . .
H214 H 0.4396 0.7030 0.4509 0.030 Uiso 1 1 calc R . .
C215 C 0.44932(12) 0.5269(5) 0.41447(14) 0.0274(10) Uani 1 1 d . . .
H215 H 0.4371 0.5707 0.3892 0.033 Uiso 1 1 calc R . .
C216 C 0.46634(12) 0.3828(5) 0.41597(13) 0.0259(9) Uani 1 1 d . . .
H216 H 0.4649 0.3276 0.3912 0.031 Uiso 1 1 calc R . .
C221 C 0.53257(13) 0.0651(6) 0.54941(14) 0.0309(10) Uani 1 1 d . . .
H22A H 0.5257 0.0492 0.5762 0.037 Uiso 1 1 calc R . .
H22B H 0.5555 0.1283 0.5540 0.037 Uiso 1 1 calc R . .
C222 C 0.53991(12) -0.0888(5) 0.53178(15) 0.0278(10) Uani 1 1 d . . .
C223 C 0.55540(13) -0.2110(6) 0.55722(17) 0.0370(11) Uani 1 1 d . . .
H223 H 0.5587 -0.2029 0.5861 0.044 Uiso 1 1 calc R . .
C224 C 0.56567(13) -0.3425(6) 0.53968(19) 0.0422(13) Uani 1 1 d . . .
H224 H 0.5770 -0.4254 0.5563 0.051 Uiso 1 1 calc R . .
C225 C 0.55935(13) -0.3535(6) 0.4974(2) 0.0427(13) Uani 1 1 d . . .
H225 H 0.5662 -0.4441 0.4849 0.051 Uiso 1 1 calc R . .
C226 C 0.54301(12) -0.2315(5) 0.47394(17) 0.0321(10) Uani 1 1 d . . .
H226 H 0.5386 -0.2394 0.4450 0.038 Uiso 1 1 calc R . .
C231 C 0.46505(12) 0.1142(5) 0.52997(13) 0.0244(9) Uani 1 1 d . . .
H23A H 0.4459 0.1652 0.5089 0.029 Uiso 1 1 calc R . .
H23B H 0.4637 0.1602 0.5567 0.029 Uiso 1 1 calc R . .
C232 C 0.45546(13) -0.0562(5) 0.53093(14) 0.0269(9) Uani 1 1 d . . .
H23C H 0.4732 -0.1075 0.5534 0.032 Uiso 1 1 calc R . .
H23D H 0.4577 -0.1051 0.5048 0.032 Uiso 1 1 calc R . .
C233 C 0.41591(14) -0.0772(6) 0.53735(14) 0.0315(10) Uani 1 1 d . . .
H23E H 0.4139 -0.1813 0.5488 0.038 Uiso 1 1 calc R . .
H23F H 0.4116 -0.0011 0.5579 0.038 Uiso 1 1 calc R . .
C234 C 0.38535(13) -0.0591(5) 0.49908(14) 0.0294(10) Uani 1 1 d . . .
H23G H 0.3880 0.0425 0.4865 0.035 Uiso 1 1 calc R . .
H23H H 0.3884 -0.1397 0.4791 0.035 Uiso 1 1 calc R . .
C235 C 0.34658(14) -0.0714(6) 0.50775(15) 0.0300(10) Uani 1 1 d . . .
H23I H 0.3452 -0.1664 0.5238 0.036 Uiso 1 1 calc R . .
H23J H 0.3425 0.0175 0.5248 0.036 Uiso 1 1 calc R . .
C236 C 0.31569(14) -0.0752(6) 0.46990(16) 0.0340(11) Uani 1 1 d . . .
H23K H 0.3203 -0.1612 0.4522 0.041 Uiso 1 1 calc R . .
H23L H 0.3162 0.0221 0.4545 0.041 Uiso 1 1 calc R . .
C237 C 0.27714(14) -0.0952(6) 0.47944(17) 0.0363(11) Uani 1 1 d . . .
H23M H 0.2764 -0.1948 0.4937 0.044 Uiso 1 1 calc R . .
H23N H 0.2732 -0.0121 0.4983 0.044 Uiso 1 1 calc R . .
C238 C 0.24604(14) -0.0917(7) 0.44260(19) 0.0418(13) Uani 1 1 d . . .
H23O H 0.2479 -0.1824 0.4252 0.050 Uiso 1 1 calc R . .
H23P H 0.2481 0.0023 0.4265 0.050 Uiso 1 1 calc R . .
C239 C 0.20826(15) -0.0931(7) 0.45474(17) 0.0397(12) Uani 1 1 d . . .
H23Q H 0.2069 -0.1842 0.4722 0.048 Uiso 1 1 calc R . .
H23R H 0.2060 0.0003 0.4711 0.048 Uiso 1 1 calc R . .
C240 C 0.17652(15) -0.0977(8) 0.41871(18) 0.0464(14) Uani 1 1 d . . .
H24A H 0.1786 -0.1913 0.4024 0.056 Uiso 1 1 calc R . .
H24B H 0.1779 -0.0068 0.4012 0.056 Uiso 1 1 calc R . .
C241 C 0.13852(14) -0.0984(7) 0.43136(18) 0.0418(13) Uani 1 1 d . . .
H24C H 0.1383 -0.1804 0.4519 0.050 Uiso 1 1 calc R . .
H24D H 0.1346 0.0019 0.4440 0.050 Uiso 1 1 calc R . .
C242 C 0.10793(13) -0.1258(6) 0.39494(16) 0.0321(10) Uani 1 1 d . . .
C311 C 0.13805(13) 0.4137(5) 0.09803(14) 0.0288(10) Uani 1 1 d . . .
H31A H 0.1279 0.4804 0.0743 0.035 Uiso 1 1 calc R . .
H31B H 0.1168 0.3681 0.1077 0.035 Uiso 1 1 calc R . .
C312 C 0.16038(13) 0.2875(5) 0.08483(12) 0.0255(9) Uani 1 1 d . . .
C313 C 0.14364(14) 0.1550(6) 0.06560(15) 0.0349(11) Uani 1 1 d . . .
H313 H 0.1176 0.1405 0.0621 0.042 Uiso 1 1 calc R . .
C314 C 0.16502(16) 0.0453(6) 0.05178(15) 0.0365(11) Uani 1 1 d . . .
H314 H 0.1540 -0.0461 0.0389 0.044 Uiso 1 1 calc R . .
C315 C 0.20270(16) 0.0704(6) 0.05693(14) 0.0361(12) Uani 1 1 d . . .
H315 H 0.2180 -0.0043 0.0478 0.043 Uiso 1 1 calc R . .
C316 C 0.21817(14) 0.2047(6) 0.07537(14) 0.0328(10) Uani 1 1 d . . .
H316 H 0.2440 0.2230 0.0779 0.039 Uiso 1 1 calc R . .
C321 C 0.14906(12) 0.6753(5) 0.12683(13) 0.0264(9) Uani 1 1 d . . .
H32A H 0.1295 0.6950 0.1425 0.032 Uiso 1 1 calc R . .
H32B H 0.1385 0.6984 0.0977 0.032 Uiso 1 1 calc R . .
C322 C 0.18204(12) 0.7801(5) 0.14234(12) 0.0231(9) Uani 1 1 d . . .
C323 C 0.17679(13) 0.9250(5) 0.15716(13) 0.0272(9) Uani 1 1 d . . .
H323 H 0.1526 0.9602 0.1583 0.033 Uiso 1 1 calc R . .
C324 C 0.20803(14) 1.0194(5) 0.17058(14) 0.0287(10) Uani 1 1 d . . .
H324 H 0.2052 1.1193 0.1811 0.034 Uiso 1 1 calc R . .
C325 C 0.24250(14) 0.9661(5) 0.16830(14) 0.0278(10) Uani 1 1 d . . .
H325 H 0.2640 1.0282 0.1771 0.033 Uiso 1 1 calc R . .
C326 C 0.24536(12) 0.8185(5) 0.15270(13) 0.0235(8) Uani 1 1 d . . .
H326 H 0.2692 0.7805 0.1510 0.028 Uiso 1 1 calc R . .
C331 C 0.15588(13) 0.4438(6) 0.17089(13) 0.0283(9) Uani 1 1 d . . .
H33A H 0.1652 0.3363 0.1728 0.034 Uiso 1 1 calc R . .
H33B H 0.1290 0.4398 0.1709 0.034 Uiso 1 1 calc R . .
C332 C 0.17566(12) 0.5312(5) 0.20884(13) 0.0238(9) Uani 1 1 d . . .
H33C H 0.1607 0.6221 0.2133 0.029 Uiso 1 1 calc R . .
H33D H 0.2002 0.5680 0.2051 0.029 Uiso 1 1 calc R . .
C333 C 0.18084(13) 0.4237(6) 0.24587(13) 0.0279(10) Uani 1 1 d . . .
H33E H 0.1567 0.3744 0.2465 0.033 Uiso 1 1 calc R . .
H33F H 0.1986 0.3411 0.2427 0.033 Uiso 1 1 calc R . .
C334 C 0.19508(13) 0.5055(5) 0.28613(14) 0.0266(9) Uani 1 1 d . . .
H33G H 0.1750 0.5715 0.2924 0.032 Uiso 1 1 calc R . .
H33H H 0.2161 0.5734 0.2834 0.032 Uiso 1 1 calc R . .
C335 C 0.20803(12) 0.3943(5) 0.32148(13) 0.0258(9) Uani 1 1 d . . .
H33I H 0.2296 0.3350 0.3164 0.031 Uiso 1 1 calc R . .
H33J H 0.1878 0.3200 0.3225 0.031 Uiso 1 1 calc R . .
C336 C 0.21905(14) 0.4759(6) 0.36273(14) 0.0299(10) Uani 1 1 d . . .
H33K H 0.2394 0.5497 0.3617 0.036 Uiso 1 1 calc R . .
H33L H 0.1975 0.5357 0.3676 0.036 Uiso 1 1 calc R . .
C337 C 0.23180(13) 0.3657(6) 0.39830(13) 0.0296(10) Uani 1 1 d . . .
H33M H 0.2113 0.2935 0.3998 0.035 Uiso 1 1 calc R . .
H33N H 0.2530 0.3042 0.3932 0.035 Uiso 1 1 calc R . .
C338 C 0.24351(13) 0.4484(6) 0.43893(14) 0.0283(9) Uani 1 1 d . . .
H33O H 0.2228 0.5152 0.4432 0.034 Uiso 1 1 calc R . .
H33P H 0.2650 0.5158 0.4379 0.034 Uiso 1 1 calc R . .
C339 C 0.25408(13) 0.3388(6) 0.47515(13) 0.0304(10) Uani 1 1 d . . .
H33Q H 0.2328 0.2698 0.4758 0.036 Uiso 1 1 calc R . .
H33R H 0.2752 0.2736 0.4712 0.036 Uiso 1 1 calc R . .
C340 C 0.26497(12) 0.4216(6) 0.51592(14) 0.0273(10) Uani 1 1 d . . .
H34A H 0.2445 0.4915 0.5192 0.033 Uiso 1 1 calc R . .
H34B H 0.2873 0.4854 0.5161 0.033 Uiso 1 1 calc R . .
C341 C 0.27318(14) 0.3082(5) 0.55216(13) 0.0303(10) Uani 1 1 d . . .
H34C H 0.2504 0.2489 0.5532 0.036 Uiso 1 1 calc R . .
H34D H 0.2926 0.2344 0.5482 0.036 Uiso 1 1 calc R . .
C342 C 0.28610(12) 0.3931(5) 0.59201(13) 0.0242(9) Uani 1 1 d . . .
C411 C 0.41157(11) 0.6349(5) 0.66552(12) 0.0233(8) Uani 1 1 d . . .
H41A H 0.4316 0.6539 0.6505 0.028 Uiso 1 1 calc R . .
H41B H 0.4217 0.6562 0.6948 0.028 Uiso 1 1 calc R . .
C412 C 0.37939(11) 0.7424(5) 0.64974(11) 0.0208(8) Uani 1 1 d . . .
C413 C 0.38502(13) 0.8880(5) 0.63399(13) 0.0268(9) Uani 1 1 d . . .
H413 H 0.4093 0.9212 0.6324 0.032 Uiso 1 1 calc R . .
C414 C 0.35454(14) 0.9825(5) 0.62080(14) 0.0265(10) Uani 1 1 d . . .
H414 H 0.3578 1.0823 0.6104 0.032 Uiso 1 1 calc R . .
C415 C 0.31959(13) 0.9323(5) 0.62276(14) 0.0279(10) Uani 1 1 d . . .
H415 H 0.2984 0.9956 0.6135 0.033 Uiso 1 1 calc R . .
C416 C 0.31603(12) 0.7879(5) 0.63852(13) 0.0251(9) Uani 1 1 d . . .
H416 H 0.2919 0.7526 0.6400 0.030 Uiso 1 1 calc R . .
C421 C 0.42084(12) 0.3724(5) 0.69351(12) 0.0251(9) Uani 1 1 d . . .
H42A H 0.4311 0.4365 0.7178 0.030 Uiso 1 1 calc R . .
H42B H 0.4420 0.3244 0.6842 0.030 Uiso 1 1 calc R . .
C422 C 0.39689(12) 0.2483(5) 0.70540(12) 0.0227(8) Uani 1 1 d . . .
C423 C 0.41213(14) 0.1070(6) 0.72147(13) 0.0313(10) Uani 1 1 d . . .
H423 H 0.4376 0.0836 0.7227 0.038 Uiso 1 1 calc R . .
C424 C 0.38925(15) 0.0033(6) 0.73536(15) 0.0338(11) Uani 1 1 d . . .
H424 H 0.3989 -0.0932 0.7462 0.041 Uiso 1 1 calc R . .
C425 C 0.35248(15) 0.0392(6) 0.73348(14) 0.0315(10) Uani 1 1 d . . .
H425 H 0.3365 -0.0305 0.7434 0.038 Uiso 1 1 calc R . .
C426 C 0.33944(12) 0.1801(5) 0.71677(12) 0.0252(9) Uani 1 1 d . . .
H426 H 0.3141 0.2055 0.7153 0.030 Uiso 1 1 calc R . .
C431 C 0.40431(12) 0.4078(5) 0.62027(13) 0.0230(9) Uani 1 1 d . . .
H43A H 0.3939 0.3021 0.6175 0.028 Uiso 1 1 calc R . .
H43B H 0.4312 0.3995 0.6206 0.028 Uiso 1 1 calc R . .
C432 C 0.38614(13) 0.4992(5) 0.58324(13) 0.0232(9) Uani 1 1 d . . .
H43C H 0.3996 0.5976 0.5824 0.028 Uiso 1 1 calc R . .
H43D H 0.3601 0.5236 0.5846 0.028 Uiso 1 1 calc R . .
C433 C 0.38672(13) 0.4044(5) 0.54441(12) 0.0251(9) Uani 1 1 d . . .
H43E H 0.4126 0.3719 0.5448 0.030 Uiso 1 1 calc R . .
H43F H 0.3716 0.3101 0.5446 0.030 Uiso 1 1 calc R . .
C434 C 0.37176(12) 0.4945(5) 0.50535(13) 0.0225(9) Uani 1 1 d . . .
H43G H 0.3891 0.5799 0.5032 0.027 Uiso 1 1 calc R . .
H43H H 0.3474 0.5403 0.5069 0.027 Uiso 1 1 calc R . .
C435 C 0.36690(13) 0.3930(5) 0.46683(13) 0.0253(9) Uani 1 1 d . . .
H43I H 0.3914 0.3494 0.4651 0.030 Uiso 1 1 calc R . .
H43J H 0.3502 0.3059 0.4695 0.030 Uiso 1 1 calc R . .
C436 C 0.35099(12) 0.4795(5) 0.42741(12) 0.0223(9) Uani 1 1 d . . .
H43K H 0.3689 0.5602 0.4233 0.027 Uiso 1 1 calc R . .
H43L H 0.3277 0.5315 0.4301 0.027 Uiso 1 1 calc R . .
C437 C 0.34287(12) 0.3743(5) 0.38986(12) 0.0248(9) Uani 1 1 d . . .
H43M H 0.3662 0.3223 0.3872 0.030 Uiso 1 1 calc R . .
H43N H 0.3250 0.2936 0.3940 0.030 Uiso 1 1 calc R . .
C438 C 0.32705(12) 0.4600(5) 0.35060(13) 0.0246(9) Uani 1 1 d . . .
H43O H 0.3460 0.5331 0.3449 0.029 Uiso 1 1 calc R . .
H43P H 0.3052 0.5208 0.3543 0.029 Uiso 1 1 calc R . .
C439 C 0.31538(11) 0.3530(5) 0.31418(12) 0.0232(9) Uani 1 1 d . . .
H43Q H 0.2965 0.2798 0.3199 0.028 Uiso 1 1 calc R . .
H43R H 0.3372 0.2922 0.3105 0.028 Uiso 1 1 calc R . .
C440 C 0.29947(12) 0.4388(5) 0.27473(13) 0.0240(9) Uani 1 1 d . . .
H44A H 0.3182 0.5139 0.2694 0.029 Uiso 1 1 calc R . .
H44B H 0.2773 0.4976 0.2782 0.029 Uiso 1 1 calc R . .
C441 C 0.28853(13) 0.3320(5) 0.23767(13) 0.0257(9) Uani 1 1 d . . .
H44C H 0.3106 0.2720 0.2343 0.031 Uiso 1 1 calc R . .
H44D H 0.2694 0.2583 0.2426 0.031 Uiso 1 1 calc R . .
C442 C 0.27366(11) 0.4205(5) 0.19930(12) 0.0203(8) Uani 1 1 d . . .

loop_
_atom_site_aniso_label
_atom_site_aniso_U_11
_atom_site_aniso_U_22
_atom_site_aniso_U_33
_atom_site_aniso_U_23
_atom_site_aniso_U_13
_atom_site_aniso_U_12
Zn1 0.0253(2) 0.0253(3) 0.0346(3) -0.0011(2) 0.0157(2) -0.0005(2)
Zn2 0.0171(2) 0.0215(3) 0.0251(2) 0.00128(18) 0.00488(17) 0.00079(17)
Zn3 0.0245(2) 0.0199(2) 0.0195(2) -0.00189(18) 0.00294(18) -0.00070(18)
Zn4 0.0238(2) 0.0186(2) 0.0175(2) 0.00240(18) 0.00526(17) 0.00040(18)
Cl1 0.0441(10) 0.0439(16) 0.0243(6) 0.0037(8) 0.0058(6) -0.0038(9)
Cl1' 0.0441(10) 0.0439(16) 0.0243(6) 0.0037(8) 0.0058(6) -0.0038(9)
Cl2 0.0318(6) 0.0407(7) 0.0375(6) 0.0066(5) 0.0013(5) -0.0056(5)
Cl3 0.0278(6) 0.0420(7) 0.0388(6) 0.0008(5) 0.0124(5) -0.0007(5)
Cl4 0.0277(5) 0.0293(6) 0.0240(5) -0.0012(4) 0.0077(4) -0.0039(4)
O22 0.0242(15) 0.0285(18) 0.0247(16) 0.0040(12) 0.0044(12) -0.0041(12)
O21 0.0217(15) 0.0263(18) 0.0315(16) 0.0000(12) 0.0078(12) 0.0005(12)
O13 0.0246(16) 0.037(2) 0.0429(19) 0.0068(15) 0.0154(14) -0.0030(13)
O12 0.0376(18) 0.043(2) 0.0353(19) 0.0082(15) 0.0172(15) -0.0004(15)
O11 0.0231(15) 0.0334(19) 0.0317(16) 0.0021(13) 0.0093(12) -0.0015(13)
O23 0.0205(14) 0.0332(19) 0.0329(17) 0.0047(13) 0.0094(12) -0.0024(12)
O42 0.0267(15) 0.0242(16) 0.0172(13) -0.0007(11) 0.0039(11) -0.0016(12)
O31 0.0307(16) 0.0254(17) 0.0224(16) 0.0012(11) 0.0091(13) 0.0016(12)
O32 0.0243(14) 0.0247(16) 0.0162(13) 0.0012(11) 0.0020(11) -0.0005(11)
O41 0.0243(15) 0.0266(17) 0.0215(15) -0.0012(12) 0.0064(12) -0.0044(12)
O51 0.090(4) 0.068(4) 0.059(3) -0.021(3) -0.004(3) -0.001(3)
O51' 0.072(4) 0.119(6) 0.084(4) -0.002(4) 0.035(3) -0.009(4)
O52 0.090(4) 0.068(4) 0.059(3) -0.021(3) -0.004(3) -0.001(3)
O52' 0.072(4) 0.119(6) 0.084(4) -0.002(4) 0.035(3) -0.009(4)
O53 0.090(4) 0.068(4) 0.059(3) -0.021(3) -0.004(3) -0.001(3)
O53' 0.072(4) 0.119(6) 0.084(4) -0.002(4) 0.035(3) -0.009(4)
O54 0.090(4) 0.068(4) 0.059(3) -0.021(3) -0.004(3) -0.001(3)
O54' 0.072(4) 0.119(6) 0.084(4) -0.002(4) 0.035(3) -0.009(4)
O61 0.106(4) 0.064(3) 0.057(3) 0.018(2) -0.031(3) -0.039(3)
O62 0.064(3) 0.105(4) 0.086(4) -0.029(3) 0.042(3) -0.028(3)
O63 0.063(3) 0.043(3) 0.163(6) -0.002(3) -0.032(4) 0.009(2)
O64 0.090(4) 0.067(3) 0.043(2) 0.013(2) 0.005(2) -0.025(3)
O71 0.0321(19) 0.053(3) 0.054(2) -0.0046(19) 0.0044(17) 0.0105(17)
O72 0.0202(16) 0.063(3) 0.0371(19) 0.0034(17) 0.0040(14) 0.0008(15)
O73 0.047(3) 0.096(4) 0.152(6) 0.075(4) 0.056(3) 0.021(3)
O74 0.104(4) 0.095(4) 0.049(3) -0.028(3) -0.006(3) 0.030(3)
O81 0.0400(19) 0.047(2) 0.0355(18) 0.0135(16) 0.0134(15) 0.0002(16)
O82 0.0251(16) 0.042(2) 0.0351(18) 0.0014(15) 0.0085(13) 0.0026(14)
O83 0.0254(17) 0.082(3) 0.040(2) 0.009(2) 0.0110(15) 0.0017(18)
O84 0.107(4) 0.029(2) 0.051(3) -0.0030(18) -0.002(3) -0.010(2)
O91 0.035(2) 0.082(3) 0.061(3) -0.017(2) 0.0127(19) 0.004(2)
N11 0.027(2) 0.022(2) 0.055(3) 0.0044(17) 0.0190(18) -0.0014(15)
N12 0.031(2) 0.025(2) 0.043(2) 0.0011(17) 0.0162(18) 0.0015(16)
N13 0.0227(18) 0.031(2) 0.035(2) -0.0014(16) 0.0116(16) -0.0040(15)
N21 0.0226(17) 0.0203(19) 0.0255(18) 0.0032(14) 0.0048(14) 0.0035(14)
N22 0.0179(17) 0.021(2) 0.048(2) 0.0021(16) 0.0075(16) -0.0028(14)
N23 0.0246(18) 0.025(2) 0.0207(17) 0.0034(14) 0.0018(14) 0.0023(14)
N31 0.0333(19) 0.0218(19) 0.0162(16) -0.0053(13) 0.0025(14) -0.0010(14)
N32 0.0318(19) 0.0180(19) 0.0141(15) -0.0051(12) 0.0058(14) 0.0013(14)
N33 0.0271(18) 0.0188(19) 0.0204(18) -0.0011(13) 0.0028(15) -0.0022(14)
N41 0.0320(18) 0.0160(18) 0.0146(15) 0.0031(12) 0.0087(13) -0.0009(14)
N42 0.036(2) 0.021(2) 0.0154(16) 0.0007(13) 0.0022(14) 0.0009(15)
N43 0.0261(18) 0.0184(19) 0.0160(17) 0.0013(13) 0.0044(14) 0.0007(13)
C111 0.023(2) 0.043(3) 0.039(3) 0.008(2) 0.0041(19) -0.007(2)
C112 0.015(2) 0.038(3) 0.055(3) 0.009(2) 0.009(2) -0.0040(18)
C113 0.018(2) 0.041(3) 0.070(4) 0.014(3) 0.002(2) -0.001(2)
C114 0.022(2) 0.037(3) 0.100(6) 0.009(3) 0.008(3) -0.001(2)
C115 0.030(3) 0.022(3) 0.124(7) -0.010(3) 0.031(3) -0.003(2)
C116 0.030(3) 0.036(3) 0.078(4) -0.002(3) 0.031(3) 0.000(2)
C121 0.026(2) 0.027(3) 0.039(3) -0.0050(19) 0.0104(19) -0.0061(18)
C122 0.022(2) 0.023(2) 0.043(3) -0.0071(19) 0.0125(19) -0.0070(17)
C123 0.025(2) 0.030(3) 0.049(3) -0.010(2) 0.015(2) -0.0060(18)
C124 0.027(2) 0.032(3) 0.063(3) -0.004(2) 0.011(2) 0.0034(19)
C125 0.046(3) 0.029(3) 0.047(3) 0.004(2) 0.009(2) 0.003(2)
C126 0.047(3) 0.032(3) 0.039(3) 0.001(2) 0.012(2) 0.003(2)
C131 0.021(2) 0.033(3) 0.032(2) -0.0070(18) 0.0102(17) -0.0010(17)
C132 0.028(2) 0.031(3) 0.027(2) -0.0005(18) 0.0117(18) -0.0010(18)
C133 0.021(2) 0.032(3) 0.027(2) -0.0017(18) 0.0109(17) -0.0069(17)
C134 0.027(2) 0.025(2) 0.026(2) -0.0051(17) 0.0109(18) -0.0037(17)
C135 0.025(2) 0.026(2) 0.024(2) -0.0010(17) 0.0073(17) -0.0033(17)
C136 0.027(2) 0.027(2) 0.029(2) -0.0002(18) 0.0063(18) -0.0071(18)
C137 0.023(2) 0.021(2) 0.031(2) -0.0017(17) 0.0013(18) 0.0004(16)
C138 0.028(2) 0.028(3) 0.026(2) 0.0041(17) -0.0020(18) -0.0009(17)
C139 0.028(2) 0.024(2) 0.027(2) 0.0037(17) 0.0042(18) -0.0012(17)
C140 0.020(2) 0.029(2) 0.023(2) 0.0018(17) 0.0007(16) -0.0006(16)
C141 0.028(2) 0.025(2) 0.026(2) 0.0050(17) 0.0019(18) 0.0001(17)
C142 0.021(2) 0.021(2) 0.026(2) 0.0040(16) -0.0005(17) 0.0044(16)
C211 0.032(2) 0.020(2) 0.026(2) 0.0013(17) -0.0009(18) -0.0011(17)
C212 0.0188(18) 0.018(2) 0.0214(19) 0.0000(15) 0.0044(15) -0.0020(15)
C213 0.0183(19) 0.026(2) 0.023(2) -0.0047(16) 0.0024(16) -0.0035(16)
C214 0.019(2) 0.023(2) 0.033(2) 0.0042(17) 0.0033(17) 0.0014(16)
C215 0.027(2) 0.028(3) 0.025(2) 0.0094(18) 0.0003(17) 0.0011(17)
C216 0.030(2) 0.029(2) 0.020(2) 0.0001(17) 0.0086(17) 0.0014(18)
C221 0.029(2) 0.029(3) 0.029(2) 0.0034(19) -0.0085(18) 0.0008(18)
C222 0.018(2) 0.022(2) 0.039(3) 0.0077(18) -0.0028(18) -0.0014(16)
C223 0.026(2) 0.034(3) 0.046(3) 0.010(2) -0.004(2) -0.0020(19)
C224 0.023(2) 0.025(3) 0.074(4) 0.011(2) 0.000(2) 0.0021(19)
C225 0.024(2) 0.022(3) 0.084(4) -0.001(2) 0.016(2) -0.0022(19)
C226 0.021(2) 0.023(2) 0.055(3) -0.001(2) 0.013(2) -0.0014(17)
C231 0.026(2) 0.027(2) 0.020(2) 0.0003(16) 0.0032(16) 0.0015(17)
C232 0.032(2) 0.023(2) 0.027(2) 0.0007(17) 0.0097(18) -0.0021(18)
C233 0.043(3) 0.029(3) 0.028(2) -0.0008(18) 0.019(2) -0.001(2)
C234 0.040(3) 0.022(2) 0.031(2) 0.0007(18) 0.018(2) -0.0023(18)
C235 0.039(3) 0.024(2) 0.032(2) -0.0012(18) 0.019(2) -0.0006(19)
C236 0.040(3) 0.027(3) 0.043(3) -0.004(2) 0.026(2) 0.000(2)
C237 0.037(3) 0.033(3) 0.045(3) 0.002(2) 0.022(2) -0.001(2)
C238 0.033(3) 0.039(3) 0.058(3) 0.020(2) 0.020(2) 0.001(2)
C239 0.036(3) 0.045(3) 0.040(3) -0.001(2) 0.010(2) -0.003(2)
C240 0.038(3) 0.058(4) 0.044(3) -0.001(3) 0.012(2) -0.008(2)
C241 0.030(3) 0.047(3) 0.046(3) 0.015(2) 0.004(2) -0.005(2)
C242 0.026(2) 0.031(3) 0.041(3) 0.009(2) 0.0103(19) 0.0061(19)
C311 0.029(2) 0.030(3) 0.026(2) -0.0021(18) 0.0005(18) -0.0071(18)
C312 0.036(2) 0.022(2) 0.0159(19) 0.0019(16) -0.0001(17) -0.0040(17)
C313 0.037(3) 0.034(3) 0.030(2) -0.002(2) -0.001(2) -0.010(2)
C314 0.053(3) 0.027(3) 0.025(2) -0.0034(19) -0.002(2) -0.008(2)
C315 0.056(3) 0.028(3) 0.022(2) -0.0046(18) 0.002(2) 0.012(2)
C316 0.038(3) 0.034(3) 0.023(2) -0.0036(18) -0.0012(19) 0.002(2)
C321 0.028(2) 0.026(2) 0.024(2) 0.0029(17) 0.0029(17) 0.0031(18)
C322 0.029(2) 0.024(2) 0.0159(19) 0.0053(15) 0.0039(16) -0.0013(17)
C323 0.031(2) 0.028(3) 0.024(2) 0.0054(17) 0.0092(18) 0.0047(18)
C324 0.046(3) 0.022(2) 0.020(2) 0.0004(16) 0.0095(19) -0.0003(19)
C325 0.039(3) 0.021(2) 0.024(2) -0.0005(17) 0.0087(19) -0.0017(18)
C326 0.027(2) 0.022(2) 0.023(2) -0.0013(16) 0.0096(16) -0.0044(17)
C331 0.029(2) 0.031(3) 0.023(2) 0.0021(18) 0.0027(17) -0.0057(18)
C332 0.028(2) 0.023(2) 0.021(2) -0.0013(16) 0.0057(17) 0.0040(16)
C333 0.031(2) 0.032(3) 0.020(2) 0.0062(17) 0.0057(17) -0.0019(18)
C334 0.026(2) 0.028(2) 0.028(2) 0.0056(17) 0.0096(18) 0.0002(17)
C335 0.023(2) 0.030(2) 0.025(2) 0.0034(17) 0.0058(17) 0.0025(16)
C336 0.034(2) 0.031(3) 0.026(2) 0.0021(18) 0.0097(19) 0.0033(19)
C337 0.030(2) 0.034(3) 0.023(2) 0.0036(18) 0.0018(18) -0.0024(19)
C338 0.030(2) 0.030(3) 0.026(2) 0.0045(19) 0.0080(18) 0.0005(19)
C339 0.031(2) 0.038(3) 0.021(2) -0.0006(19) 0.0023(17) -0.0005(19)
C340 0.025(2) 0.033(3) 0.024(2) 0.0030(18) 0.0038(17) -0.0030(18)
C341 0.037(2) 0.026(2) 0.023(2) 0.0019(18) -0.0031(18) 0.0025(19)
C342 0.030(2) 0.024(2) 0.018(2) 0.0075(16) 0.0052(17) -0.0056(17)
C411 0.025(2) 0.027(2) 0.0168(19) 0.0007(16) 0.0029(15) -0.0028(17)
C412 0.028(2) 0.025(2) 0.0103(17) -0.0026(15) 0.0049(15) -0.0035(17)
C413 0.037(2) 0.025(2) 0.020(2) -0.0025(17) 0.0097(18) -0.0047(18)
C414 0.044(3) 0.016(2) 0.021(2) 0.0020(16) 0.0093(19) -0.0004(18)
C415 0.035(2) 0.023(2) 0.026(2) 0.0017(17) 0.0066(19) 0.0077(18)
C416 0.028(2) 0.026(2) 0.023(2) 0.0009(17) 0.0076(17) 0.0046(17)
C421 0.027(2) 0.027(2) 0.020(2) 0.0027(17) -0.0011(16) 0.0071(17)
C422 0.031(2) 0.023(2) 0.0123(18) -0.0033(15) 0.0009(16) 0.0012(17)
C423 0.042(3) 0.029(3) 0.019(2) -0.0024(17) -0.0029(18) 0.0089(19)
C424 0.052(3) 0.023(3) 0.022(2) 0.0040(17) -0.003(2) -0.0012(19)
C425 0.049(3) 0.023(2) 0.021(2) 0.0032(17) 0.006(2) -0.005(2)
C426 0.031(2) 0.028(2) 0.0157(19) 0.0015(16) 0.0034(16) -0.0031(18)
C431 0.029(2) 0.020(2) 0.021(2) 0.0000(16) 0.0072(17) 0.0023(16)
C432 0.029(2) 0.024(2) 0.018(2) -0.0017(16) 0.0068(17) -0.0006(16)
C433 0.036(2) 0.025(2) 0.0158(19) -0.0002(16) 0.0092(17) 0.0020(17)
C434 0.028(2) 0.022(2) 0.017(2) -0.0002(16) 0.0047(16) 0.0003(16)
C435 0.033(2) 0.025(2) 0.020(2) -0.0009(17) 0.0090(17) -0.0050(17)
C436 0.025(2) 0.028(2) 0.0140(19) -0.0061(16) 0.0036(16) 0.0012(16)
C437 0.032(2) 0.025(2) 0.018(2) -0.0061(16) 0.0045(16) -0.0046(17)
C438 0.026(2) 0.031(2) 0.015(2) -0.0016(17) 0.0018(16) 0.0005(18)
C439 0.0227(19) 0.024(2) 0.022(2) -0.0010(16) 0.0027(16) -0.0020(16)
C440 0.031(2) 0.022(2) 0.018(2) -0.0012(16) 0.0013(17) -0.0005(17)
C441 0.032(2) 0.021(2) 0.022(2) -0.0007(17) 0.0014(17) -0.0013(17)
C442 0.022(2) 0.024(2) 0.0152(19) -0.0051(15) 0.0039(15) 0.0025(16)

loop_
_atom_type_symbol
_atom_type_description
_atom_type_scat_dispersion_real
_atom_type_scat_dispersion_imag
_atom_type_scat_source
C C 0.0033 0.0016 'International Tables Vol C Tables 4.2.6.8 and 6.1.1.4'
H H 0.0000 0.0000 'International Tables Vol C Tables 4.2.6.8 and 6.1.1.4'
N N 0.0061 0.0033 'International Tables Vol C Tables 4.2.6.8 and 6.1.1.4'
O O 0.0106 0.0060 'International Tables Vol C Tables 4.2.6.8 and 6.1.1.4'
Cl Cl 0.1484 0.1585 'International Tables Vol C Tables 4.2.6.8 and 6.1.1.4'
Zn Zn 0.2839 1.4301 'International Tables Vol C Tables 4.2.6.8 and 6.1.1.4'

loop_
_geom_angle_atom_site_label_1
_geom_angle_atom_site_label_2
_geom_angle_atom_site_label_3
_geom_angle
_geom_angle_site_symmetry_1
_geom_angle_site_symmetry_3
N11 Zn1 N12 160.70(18) . .
N11 Zn1 O13 89.61(15) . .
N12 Zn1 O13 88.49(15) . .
N11 Zn1 O11 104.44(16) . .
N12 Zn1 O11 94.69(15) . .
O13 Zn1 O11 103.11(13) . .
N11 Zn1 N13 81.37(17) . .
N12 Zn1 N13 79.86(16) . .
O13 Zn1 N13 97.63(14) . .
O11 Zn1 N13 158.43(13) . .
N11 Zn1 O12 95.88(15) . .
N12 Zn1 O12 91.33(15) . .
O13 Zn1 O12 163.41(13) . .
O11 Zn1 O12 60.36(12) . .
N13 Zn1 O12 98.67(13) . .
N11 Zn1 C242 104.21(17) . .
N12 Zn1 C242 90.92(16) . .
O13 Zn1 C242 133.45(15) . .
O11 Zn1 C242 30.59(14) . .
N13 Zn1 C242 128.02(14) . .
O12 Zn1 C242 29.96(14) . .
N22 Zn2 O23 87.47(13) . .
N22 Zn2 N21 158.82(15) . .
O23 Zn2 N21 89.93(13) . .
N22 Zn2 O22 96.95(13) . .
O23 Zn2 O22 162.28(12) . .
N21 Zn2 O22 91.88(13) . .
N22 Zn2 N23 80.21(15) . .
O23 Zn2 N23 97.21(13) . .
N21 Zn2 N23 79.27(14) . .
O22 Zn2 N23 100.44(13) . .
N22 Zn2 O21 105.46(14) . .
O23 Zn2 O21 101.73(12) . .
N21 Zn2 O21 95.65(13) . .
O22 Zn2 O21 60.55(12) . .
N23 Zn2 O21 160.40(12) . .
N22 Zn2 C142 104.81(15) . .
O23 Zn2 C142 132.54(14) . .
N21 Zn2 C142 92.38(14) . .
O22 Zn2 C142 29.77(13) . .
N23 Zn2 C142 129.76(14) . .
O21 Zn2 C142 30.90(13) . .
O32 Zn3 O31 97.28(12) . 2_564
O32 Zn3 N31 99.60(14) . .
O31 Zn3 N31 92.48(14) 2_564 .
O32 Zn3 N32 107.85(13) . .
O31 Zn3 N32 99.77(13) 2_564 .
N31 Zn3 N32 148.06(14) . .
O32 Zn3 N33 101.27(13) . .
O31 Zn3 N33 160.79(12) 2_564 .
N31 Zn3 N33 79.63(14) . .
N32 Zn3 N33 79.27(14) . .
O42 Zn4 N42 100.52(14) . .
O42 Zn4 O41 96.41(12) . 2_565
N42 Zn4 O41 91.64(14) . 2_565
O42 Zn4 N41 107.68(13) . .
N42 Zn4 N41 147.81(15) . .
O41 Zn4 N41 100.17(13) 2_565 .
O42 Zn4 N43 100.55(12) . .
N42 Zn4 N43 80.61(14) . .
O41 Zn4 N43 162.37(12) 2_565 .
N41 Zn4 N43 79.28(14) . .
O53 Cl1 O54 111.5(9) . .
O53 Cl1 O52 110.7(9) . .
O54 Cl1 O52 106.6(9) . .
O53 Cl1 O51 107.7(9) . .
O54 Cl1 O51 109.2(9) . .
O52 Cl1 O51 111.2(9) . .
O53' Cl1' O52' 117.1(10) . .
O53' Cl1' O51' 114.5(9) . .
O52' Cl1' O51' 109.2(9) . .
O53' Cl1' O54' 105.0(9) . .
O52' Cl1' O54' 104.3(9) . .
O51' Cl1' O54' 105.4(9) . .
O62 Cl2 O64 109.3(4) . .
O62 Cl2 O61 112.1(4) . .
O64 Cl2 O61 109.8(3) . .
O62 Cl2 O63 105.6(4) . .
O64 Cl2 O63 111.9(4) . .
O61 Cl2 O63 108.1(4) . .
O73 Cl3 O74 112.5(4) . .
O73 Cl3 O71 109.7(3) . .
O74 Cl3 O71 106.9(3) . .
O73 Cl3 O72 108.8(3) . .
O74 Cl3 O72 109.7(3) . .
O71 Cl3 O72 109.3(2) . .
O84 Cl4 O82 110.0(3) . .
O84 Cl4 O83 109.8(3) . .
O82 Cl4 O83 107.4(2) . .
O84 Cl4 O81 110.6(3) . .
O82 Cl4 O81 110.7(2) . .
O83 Cl4 O81 108.2(2) . .
C142 O22 Zn2 91.6(3) . .
C142 O21 Zn2 88.6(2) . .
Zn1 O13 H131 119(4) . .
Zn1 O13 H132 129(4) . .
H131 O13 H132 105(2) . .
C242 O12 Zn1 89.1(3) . .
C242 O11 Zn1 90.4(3) . .
Zn2 O23 H231 111(4) . .
Zn2 O23 H232 126(4) . .
H231 O23 H232 107(2) . .
C342 O42 Zn4 122.6(3) . .
C342 O31 Zn3 134.6(3) . 2_565
C442 O32 Zn3 122.2(3) . .
C442 O41 Zn4 134.4(3) . 2_564
C112 N11 C116 119.2(5) . .
C112 N11 Zn1 114.2(3) . .
C116 N11 Zn1 126.5(4) . .
C126 N12 C122 118.8(4) . .
C126 N12 Zn1 128.0(4) . .
C122 N12 Zn1 113.0(3) . .
C111 N13 C121 114.1(4) . .
C111 N13 C131 111.8(4) . .
C121 N13 C131 107.5(3) . .
C111 N13 Zn1 104.5(3) . .
C121 N13 Zn1 101.8(3) . .
C131 N13 Zn1 116.9(3) . .
C216 N21 C212 118.4(4) . .
C216 N21 Zn2 127.8(3) . .
C212 N21 Zn2 113.3(3) . .
C226 N22 C222 119.2(4) . .
C226 N22 Zn2 126.8(4) . .
C222 N22 Zn2 113.9(3) . .
C231 N23 C211 108.9(3) . .
C231 N23 C221 112.5(3) . .
C211 N23 C221 111.3(3) . .
C231 N23 Zn2 114.5(3) . .
C211 N23 Zn2 103.3(3) . .
C221 N23 Zn2 106.1(3) . .
C312 N31 C316 119.4(4) . .
C312 N31 Zn3 116.7(3) . .
C316 N31 Zn3 123.5(3) . .
C322 N32 C326 119.8(4) . .
C322 N32 Zn3 116.3(3) . .
C326 N32 Zn3 123.1(3) . .
C311 N33 C331 107.7(3) . .
C311 N33 C321 111.5(3) . .
C331 N33 C321 111.9(4) . .
C311 N33 Zn3 107.6(3) . .
C331 N33 Zn3 110.4(3) . .
C321 N33 Zn3 107.6(3) . .
C412 N41 C416 119.1(4) . .
C412 N41 Zn4 116.3(3) . .
C416 N41 Zn4 123.6(3) . .
C426 N42 C422 119.2(4) . .
C426 N42 Zn4 123.7(3) . .
C422 N42 Zn4 115.8(3) . .
C411 N43 C421 112.3(3) . .
C411 N43 C431 112.2(3) . .
C421 N43 C431 108.1(3) . .
C411 N43 Zn4 106.8(2) . .
C421 N43 Zn4 106.2(3) . .
C431 N43 Zn4 111.1(3) . .
N13 C111 C112 112.6(4) . .
N13 C111 H11A 109.1 . .
C112 C111 H11A 109.1 . .
N13 C111 H11B 109.1 . .
C112 C111 H11B 109.1 . .
H11A C111 H11B 107.8 . .
N11 C112 C113 120.6(5) . .
N11 C112 C111 116.1(4) . .
C113 C112 C111 123.2(5) . .
C114 C113 C112 120.3(6) . .
C114 C113 H113 119.8 . .
C112 C113 H113 119.8 . .
C115 C114 C113 119.1(6) . .
C115 C114 H114 120.4 . .
C113 C114 H114 120.4 . .
C114 C115 C116 119.1(6) . .
C114 C115 H115 120.5 . .
C116 C115 H115 120.5 . .
N11 C116 C115 121.6(6) . .
N11 C116 H116 119.2 . .
C115 C116 H116 119.2 . .
N13 C121 C122 111.2(4) . .
N13 C121 H12A 109.4 . .
C122 C121 H12A 109.4 . .
N13 C121 H12B 109.4 . .
C122 C121 H12B 109.4 . .
H12A C121 H12B 108.0 . .
N12 C122 C123 121.6(5) . .
N12 C122 C121 115.4(4) . .
C123 C122 C121 123.0(4) . .
C124 C123 C122 118.2(5) . .
C124 C123 H123 120.9 . .
C122 C123 H123 120.9 . .
C125 C124 C123 120.2(5) . .
C125 C124 H124 119.9 . .
C123 C124 H124 119.9 . .
C124 C125 C126 118.3(5) . .
C124 C125 H125 120.9 . .
C126 C125 H125 120.9 . .
N12 C126 C125 123.0(5) . .
N12 C126 H126 118.5 . .
C125 C126 H126 118.5 . .
N13 C131 C132 114.8(4) . .
N13 C131 H13A 108.6 . .
C132 C131 H13A 108.6 . .
N13 C131 H13B 108.6 . .
C132 C131 H13B 108.6 . .
H13A C131 H13B 107.5 . .
C131 C132 C133 110.9(4) . .
C131 C132 H13C 109.5 . .
C133 C132 H13C 109.5 . .
C131 C132 H13D 109.5 . .
C133 C132 H13D 109.5 . .
H13C C132 H13D 108.1 . .
C134 C133 C132 115.0(4) . .
C134 C133 H13E 108.5 . .
C132 C133 H13E 108.5 . .
C134 C133 H13F 108.5 . .
C132 C133 H13F 108.5 . .
H13E C133 H13F 107.5 . .
C133 C134 C135 112.7(3) . .
C133 C134 H13G 109.1 . .
C135 C134 H13G 109.1 . .
C133 C134 H13H 109.1 . .
C135 C134 H13H 109.1 . .
H13G C134 H13H 107.8 . .
C136 C135 C134 114.4(4) . .
C136 C135 H13I 108.7 . .
C134 C135 H13I 108.7 . .
C136 C135 H13J 108.7 . .
C134 C135 H13J 108.7 . .
H13I C135 H13J 107.6 . .
C135 C136 C137 113.4(4) . .
C135 C136 H13K 108.9 . .
C137 C136 H13K 108.9 . .
C135 C136 H13L 108.9 . .
C137 C136 H13L 108.9 . .
H13K C136 H13L 107.7 . .
C136 C137 C138 113.5(4) . .
C136 C137 H13M 108.9 . .
C138 C137 H13M 108.9 . .
C136 C137 H13N 108.9 . .
C138 C137 H13N 108.9 . .
H13M C137 H13N 107.7 . .
C139 C138 C137 113.3(4) . .
C139 C138 H13O 108.9 . .
C137 C138 H13O 108.9 . .
C139 C138 H13P 108.9 . .
C137 C138 H13P 108.9 . .
H13O C138 H13P 107.7 . .
C140 C139 C138 112.8(4) . .
C140 C139 H13Q 109.0 . .
C138 C139 H13Q 109.0 . .
C140 C139 H13R 109.0 . .
C138 C139 H13R 109.0 . .
H13Q C139 H13R 107.8 . .
C141 C140 C139 113.2(4) . .
C141 C140 H14A 108.9 . .
C139 C140 H14A 108.9 . .
C141 C140 H14B 108.9 . .
C139 C140 H14B 108.9 . .
H14A C140 H14B 107.7 . .
C142 C141 C140 113.0(4) . .
C142 C141 H14C 109.0 . .
C140 C141 H14C 109.0 . .
C142 C141 H14D 109.0 . .
C140 C141 H14D 109.0 . .
H14C C141 H14D 107.8 . .
O22 C142 O21 118.9(4) . .
O22 C142 C141 120.9(4) . .
O21 C142 C141 120.2(4) . .
O22 C142 Zn2 58.7(2) . .
O21 C142 Zn2 60.5(2) . .
C141 C142 Zn2 173.5(3) . .
N23 C211 C212 109.9(3) . .
N23 C211 H21A 109.7 . .
C212 C211 H21A 109.7 . .
N23 C211 H21B 109.7 . .
C212 C211 H21B 109.7 . .
H21A C211 H21B 108.2 . .
N21 C212 C213 122.3(4) . .
N21 C212 C211 115.1(4) . .
C213 C212 C211 122.5(4) . .
C212 C213 C214 118.9(4) . .
C212 C213 H213 120.5 . .
C214 C213 H213 120.5 . .
C215 C214 C213 119.6(4) . .
C215 C214 H214 120.2 . .
C213 C214 H214 120.2 . .
C214 C215 C216 118.1(4) . .
C214 C215 H215 121.0 . .
C216 C215 H215 121.0 . .
N21 C216 C215 122.8(4) . .
N21 C216 H216 118.6 . .
C215 C216 H216 118.6 . .
N23 C221 C222 111.2(4) . .
N23 C221 H22A 109.4 . .
C222 C221 H22A 109.4 . .
N23 C221 H22B 109.4 . .
C222 C221 H22B 109.4 . .
H22A C221 H22B 108.0 . .
N22 C222 C223 121.4(5) . .
N22 C222 C221 117.5(4) . .
C223 C222 C221 121.0(5) . .
C224 C223 C222 118.8(5) . .
C224 C223 H223 120.6 . .
C222 C223 H223 120.6 . .
C223 C224 C225 119.5(5) . .
C223 C224 H224 120.3 . .
C225 C224 H224 120.3 . .
C226 C225 C224 119.2(5) . .
C226 C225 H225 120.4 . .
C224 C225 H225 120.4 . .
N22 C226 C225 121.9(5) . .
N22 C226 H226 119.1 . .
C225 C226 H226 119.1 . .
N23 C231 C232 115.4(4) . .
N23 C231 H23A 108.4 . .
C232 C231 H23A 108.4 . .
N23 C231 H23B 108.4 . .
C232 C231 H23B 108.4 . .
H23A C231 H23B 107.5 . .
C231 C232 C233 110.6(4) . .
C231 C232 H23C 109.5 . .
C233 C232 H23C 109.5 . .
C231 C232 H23D 109.5 . .
C233 C232 H23D 109.5 . .
H23C C232 H23D 108.1 . .
C234 C233 C232 115.1(4) . .
C234 C233 H23E 108.5 . .
C232 C233 H23E 108.5 . .
C234 C233 H23F 108.5 . .
C232 C233 H23F 108.5 . .
H23E C233 H23F 107.5 . .
C235 C234 C233 112.8(4) . .
C235 C234 H23G 109.0 . .
C233 C234 H23G 109.0 . .
C235 C234 H23H 109.0 . .
C233 C234 H23H 109.0 . .
H23G C234 H23H 107.8 . .
C236 C235 C234 114.2(4) . .
C236 C235 H23I 108.7 . .
C234 C235 H23I 108.7 . .
C236 C235 H23J 108.7 . .
C234 C235 H23J 108.7 . .
H23I C235 H23J 107.6 . .
C235 C236 C237 113.1(4) . .
C235 C236 H23K 109.0 . .
C237 C236 H23K 109.0 . .
C235 C236 H23L 109.0 . .
C237 C236 H23L 109.0 . .
H23K C236 H23L 107.8 . .
C238 C237 C236 114.0(4) . .
C238 C237 H23M 108.7 . .
C236 C237 H23M 108.7 . .
C238 C237 H23N 108.7 . .
C236 C237 H23N 108.7 . .
H23M C237 H23N 107.6 . .
C237 C238 C239 111.1(5) . .
C237 C238 H23O 109.4 . .
C239 C238 H23O 109.4 . .
C237 C238 H23P 109.4 . .
C239 C238 H23P 109.4 . .
H23O C238 H23P 108.0 . .
C240 C239 C238 112.6(5) . .
C240 C239 H23Q 109.1 . .
C238 C239 H23Q 109.1 . .
C240 C239 H23R 109.1 . .
C238 C239 H23R 109.1 . .
H23Q C239 H23R 107.8 . .
C239 C240 C241 112.1(5) . .
C239 C240 H24A 109.2 . .
C241 C240 H24A 109.2 . .
C239 C240 H24B 109.2 . .
C241 C240 H24B 109.2 . .
H24A C240 H24B 107.9 . .
C242 C241 C240 110.2(5) . .
C242 C241 H24C 109.6 . .
C240 C241 H24C 109.6 . .
C242 C241 H24D 109.6 . .
C240 C241 H24D 109.6 . .
H24C C241 H24D 108.1 . .
O12 C242 O11 119.4(5) . .
O12 C242 C241 120.7(4) . .
O11 C242 C241 119.9(4) . .
O12 C242 Zn1 60.9(3) . .
O11 C242 Zn1 59.1(2) . .
C241 C242 Zn1 170.5(4) . .
N33 C311 C312 112.3(4) . .
N33 C311 H31A 109.1 . .
C312 C311 H31A 109.1 . .
N33 C311 H31B 109.1 . .
C312 C311 H31B 109.1 . .
H31A C311 H31B 107.9 . .
N31 C312 C313 120.9(4) . .
N31 C312 C311 117.3(4) . .
C313 C312 C311 121.6(4) . .
C314 C313 C312 119.8(5) . .
C314 C313 H313 120.1 . .
C312 C313 H313 120.1 . .
C313 C314 C315 118.7(5) . .
C313 C314 H314 120.6 . .
C315 C314 H314 120.6 . .
C314 C315 C316 119.8(5) . .
C314 C315 H315 120.1 . .
C316 C315 H315 120.1 . .
N31 C316 C315 121.3(5) . .
N31 C316 H316 119.3 . .
C315 C316 H316 119.3 . .
N33 C321 C322 110.9(3) . .
N33 C321 H32A 109.5 . .
C322 C321 H32A 109.5 . .
N33 C321 H32B 109.5 . .
C322 C321 H32B 109.5 . .
H32A C321 H32B 108.0 . .
N32 C322 C323 121.8(4) . .
N32 C322 C321 117.8(4) . .
C323 C322 C321 120.4(4) . .
C322 C323 C324 118.5(4) . .
C322 C323 H323 120.7 . .
C324 C323 H323 120.7 . .
C325 C324 C323 119.4(4) . .
C325 C324 H324 120.3 . .
C323 C324 H324 120.3 . .
C324 C325 C326 118.4(4) . .
C324 C325 H325 120.8 . .
C326 C325 H325 120.8 . .
N32 C326 C325 122.0(4) . .
N32 C326 H326 119.0 . .
C325 C326 H326 119.0 . .
N33 C331 C332 115.5(4) . .
N33 C331 H33A 108.4 . .
C332 C331 H33A 108.4 . .
N33 C331 H33B 108.4 . .
C332 C331 H33B 108.4 . .
H33A C331 H33B 107.5 . .
C331 C332 C333 109.1(4) . .
C331 C332 H33C 109.9 . .
C333 C332 H33C 109.9 . .
C331 C332 H33D 109.9 . .
C333 C332 H33D 109.9 . .
H33C C332 H33D 108.3 . .
C334 C333 C332 113.3(4) . .
C334 C333 H33E 108.9 . .
C332 C333 H33E 108.9 . .
C334 C333 H33F 108.9 . .
C332 C333 H33F 108.9 . .
H33E C333 H33F 107.7 . .
C333 C334 C335 112.8(4) . .
C333 C334 H33G 109.0 . .
C335 C334 H33G 109.0 . .
C333 C334 H33H 109.0 . .
C335 C334 H33H 109.0 . .
H33G C334 H33H 107.8 . .
C334 C335 C336 112.8(4) . .
C334 C335 H33I 109.0 . .
C336 C335 H33I 109.0 . .
C334 C335 H33J 109.0 . .
C336 C335 H33J 109.0 . .
H33I C335 H33J 107.8 . .
C337 C336 C335 113.3(4) . .
C337 C336 H33K 108.9 . .
C335 C336 H33K 108.9 . .
C337 C336 H33L 108.9 . .
C335 C336 H33L 108.9 . .
H33K C336 H33L 107.7 . .
C338 C337 C336 112.8(4) . .
C338 C337 H33M 109.0 . .
C336 C337 H33M 109.0 . .
C338 C337 H33N 109.0 . .
C336 C337 H33N 109.0 . .
H33M C337 H33N 107.8 . .
C337 C338 C339 113.2(4) . .
C337 C338 H33O 108.9 . .
C339 C338 H33O 108.9 . .
C337 C338 H33P 108.9 . .
C339 C338 H33P 108.9 . .
H33O C338 H33P 107.7 . .
C340 C339 C338 113.2(4) . .
C340 C339 H33Q 108.9 . .
C338 C339 H33Q 108.9 . .
C340 C339 H33R 108.9 . .
C338 C339 H33R 108.9 . .
H33Q C339 H33R 107.8 . .
C339 C340 C341 112.1(4) . .
C339 C340 H34A 109.2 . .
C341 C340 H34A 109.2 . .
C339 C340 H34B 109.2 . .
C341 C340 H34B 109.2 . .
H34A C340 H34B 107.9 . .
C342 C341 C340 111.0(4) . .
C342 C341 H34C 109.4 . .
C340 C341 H34C 109.4 . .
C342 C341 H34D 109.4 . .
C340 C341 H34D 109.4 . .
H34C C341 H34D 108.0 . .
O31 C342 O42 124.4(4) . .
O31 C342 C341 118.3(4) . .
O42 C342 C341 117.3(4) . .
N43 C411 C412 111.2(3) . .
N43 C411 H41A 109.4 . .
C412 C411 H41A 109.4 . .
N43 C411 H41B 109.4 . .
C412 C411 H41B 109.4 . .
H41A C411 H41B 108.0 . .
N41 C412 C413 121.2(4) . .
N41 C412 C411 117.5(4) . .
C413 C412 C411 121.3(4) . .
C414 C413 C412 118.6(4) . .
C414 C413 H413 120.7 . .
C412 C413 H413 120.7 . .
C415 C414 C413 120.1(4) . .
C415 C414 H414 120.0 . .
C413 C414 H414 120.0 . .
C414 C415 C416 118.3(4) . .
C414 C415 H415 120.8 . .
C416 C415 H415 120.8 . .
N41 C416 C415 122.7(4) . .
N41 C416 H416 118.6 . .
C415 C416 H416 118.6 . .
N43 C421 C422 112.1(3) . .
N43 C421 H42A 109.2 . .
C422 C421 H42A 109.2 . .
N43 C421 H42B 109.2 . .
C422 C421 H42B 109.2 . .
H42A C421 H42B 107.9 . .
N42 C422 C423 121.3(4) . .
N42 C422 C421 117.3(4) . .
C423 C422 C421 121.2(4) . .
C424 C423 C422 118.4(5) . .
C424 C423 H423 120.8 . .
C422 C423 H423 120.8 . .
C425 C424 C423 120.1(5) . .
C425 C424 H424 119.9 . .
C423 C424 H424 119.9 . .
C424 C425 C426 118.0(4) . .
C424 C425 H425 121.0 . .
C426 C425 H425 121.0 . .
N42 C426 C425 123.0(4) . .
N42 C426 H426 118.5 . .
C425 C426 H426 118.5 . .
N43 C431 C432 115.3(3) . .
N43 C431 H43A 108.4 . .
C432 C431 H43A 108.4 . .
N43 C431 H43B 108.4 . .
C432 C431 H43B 108.4 . .
H43A C431 H43B 107.5 . .
C431 C432 C433 109.3(4) . .
C431 C432 H43C 109.8 . .
C433 C432 H43C 109.8 . .
C431 C432 H43D 109.8 . .
C433 C432 H43D 109.8 . .
H43C C432 H43D 108.3 . .
C434 C433 C432 112.5(4) . .
C434 C433 H43E 109.1 . .
C432 C433 H43E 109.1 . .
C434 C433 H43F 109.1 . .
C432 C433 H43F 109.1 . .
H43E C433 H43F 107.8 . .
C433 C434 C435 112.5(3) . .
C433 C434 H43G 109.1 . .
C435 C434 H43G 109.1 . .
C433 C434 H43H 109.1 . .
C435 C434 H43H 109.1 . .
H43G C434 H43H 107.8 . .
C436 C435 C434 113.5(4) . .
C436 C435 H43I 108.9 . .
C434 C435 H43I 108.9 . .
C436 C435 H43J 108.9 . .
C434 C435 H43J 108.9 . .
H43I C435 H43J 107.7 . .
C435 C436 C437 113.0(4) . .
C435 C436 H43K 109.0 . .
C437 C436 H43K 109.0 . .
C435 C436 H43L 109.0 . .
C437 C436 H43L 109.0 . .
H43K C436 H43L 107.8 . .
C438 C437 C436 113.1(4) . .
C438 C437 H43M 109.0 . .
C436 C437 H43M 109.0 . .
C438 C437 H43N 109.0 . .
C436 C437 H43N 109.0 . .
H43M C437 H43N 107.8 . .
C437 C438 C439 112.8(4) . .
C437 C438 H43O 109.0 . .
C439 C438 H43O 109.0 . .
C437 C438 H43P 109.0 . .
C439 C438 H43P 109.0 . .
H43O C438 H43P 107.8 . .
C438 C439 C440 112.9(4) . .
C438 C439 H43Q 109.0 . .
C440 C439 H43Q 109.0 . .
C438 C439 H43R 109.0 . .
C440 C439 H43R 109.0 . .
H43Q C439 H43R 107.8 . .
C439 C440 C441 113.2(4) . .
C439 C440 H44A 108.9 . .
C441 C440 H44A 108.9 . .
C439 C440 H44B 108.9 . .
C441 C440 H44B 108.9 . .
H44A C440 H44B 107.8 . .
C442 C441 C440 111.8(4) . .
C442 C441 H44C 109.3 . .
C440 C441 H44C 109.3 . .
C442 C441 H44D 109.3 . .
C440 C441 H44D 109.3 . .
H44C C441 H44D 107.9 . .
O41 C442 O32 122.9(4) . .
O41 C442 C441 118.3(4) . .
O32 C442 C441 118.8(4) . .

loop_
_geom_bond_atom_site_label_1
_geom_bond_atom_site_label_2
_geom_bond_distance
_geom_bond_site_symmetry_2
Zn1 N11 2.057(4) .
Zn1 N12 2.098(4) .
Zn1 O13 2.121(3) .
Zn1 O11 2.158(3) .
Zn1 N13 2.172(4) .
Zn1 O12 2.199(4) .
Zn1 C242 2.516(5) .
Zn2 N22 2.100(4) .
Zn2 O23 2.112(3) .
Zn2 N21 2.121(4) .
Zn2 O22 2.150(3) .
Zn2 N23 2.174(4) .
Zn2 O21 2.191(3) .
Zn2 C142 2.516(4) .
Zn3 O32 2.016(3) .
Zn3 O31 2.054(3) 2_564
Zn3 N31 2.062(4) .
Zn3 N32 2.094(4) .
Zn3 N33 2.219(4) .
Zn4 O42 2.009(3) .
Zn4 N42 2.047(4) .
Zn4 O41 2.057(3) 2_565
Zn4 N41 2.067(4) .
Zn4 N43 2.235(4) .
Cl1 O53 1.384(12) .
Cl1 O54 1.426(12) .
Cl1 O52 1.443(12) .
Cl1 O51 1.446(12) .
Cl1' O53' 1.382(13) .
Cl1' O52' 1.409(13) .
Cl1' O51' 1.425(12) .
Cl1' O54' 1.454(13) .
Cl2 O62 1.399(5) .
Cl2 O64 1.404(5) .
Cl2 O61 1.414(5) .
Cl2 O63 1.421(6) .
Cl3 O73 1.388(5) .
Cl3 O74 1.417(6) .
Cl3 O71 1.431(4) .
Cl3 O72 1.444(4) .
Cl4 O84 1.411(5) .
Cl4 O82 1.437(4) .
Cl4 O83 1.441(4) .
Cl4 O81 1.444(4) .
O22 C142 1.250(6) .
O21 C142 1.292(5) .
O13 H131 0.8400(11) .
O13 H132 0.8400(11) .
O12 C242 1.257(6) .
O11 C242 1.281(6) .
O23 H231 0.8399(11) .
O23 H232 0.8399(11) .
O42 C342 1.275(5) .
O31 C342 1.257(6) .
O31 Zn3 2.054(3) 2_565
O32 C442 1.266(5) .
O41 C442 1.258(5) .
O41 Zn4 2.057(3) 2_564
N11 C112 1.354(7) .
N11 C116 1.356(7) .
N12 C126 1.331(7) .
N12 C122 1.340(7) .
N13 C111 1.478(6) .
N13 C121 1.482(6) .
N13 C131 1.497(5) .
N21 C216 1.340(6) .
N21 C212 1.346(6) .
N22 C226 1.345(6) .
N22 C222 1.346(7) .
N23 C231 1.477(6) .
N23 C211 1.482(6) .
N23 C221 1.491(5) .
N31 C312 1.345(6) .
N31 C316 1.353(6) .
N32 C322 1.329(6) .
N32 C326 1.335(6) .
N33 C311 1.486(5) .
N33 C331 1.488(6) .
N33 C321 1.495(6) .
N41 C412 1.336(6) .
N41 C416 1.349(6) .
N42 C426 1.328(6) .
N42 C422 1.342(6) .
N43 C411 1.470(6) .
N43 C421 1.488(5) .
N43 C431 1.499(5) .
C111 C112 1.496(8) .
C111 H11A 0.9900 .
C111 H11B 0.9900 .
C112 C113 1.379(8) .
C113 C114 1.377(9) .
C113 H113 0.9500 .
C114 C115 1.375(11) .
C114 H114 0.9500 .
C115 C116 1.385(9) .
C115 H115 0.9500 .
C116 H116 0.9500 .
C121 C122 1.495(7) .
C121 H12A 0.9900 .
C121 H12B 0.9900 .
C122 C123 1.402(7) .
C123 C124 1.394(8) .
C123 H123 0.9500 .
C124 C125 1.351(8) .
C124 H124 0.9500 .
C125 C126 1.399(8) .
C125 H125 0.9500 .
C126 H126 0.9500 .
C131 C132 1.499(7) .
C131 H13A 0.9900 .
C131 H13B 0.9900 .
C132 C133 1.536(6) .
C132 H13C 0.9900 .
C132 H13D 0.9900 .
C133 C134 1.519(6) .
C133 H13E 0.9900 .
C133 H13F 0.9900 .
C134 C135 1.542(6) .
C134 H13G 0.9900 .
C134 H13H 0.9900 .
C135 C136 1.505(6) .
C135 H13I 0.9900 .
C135 H13J 0.9900 .
C136 C137 1.525(6) .
C136 H13K 0.9900 .
C136 H13L 0.9900 .
C137 C138 1.534(6) .
C137 H13M 0.9900 .
C137 H13N 0.9900 .
C138 C139 1.522(6) .
C138 H13O 0.9900 .
C138 H13P 0.9900 .
C139 C140 1.518(6) .
C139 H13Q 0.9900 .
C139 H13R 0.9900 .
C140 C141 1.513(6) .
C140 H14A 0.9900 .
C140 H14B 0.9900 .
C141 C142 1.513(6) .
C141 H14C 0.9900 .
C141 H14D 0.9900 .
C211 C212 1.513(6) .
C211 H21A 0.9900 .
C211 H21B 0.9900 .
C212 C213 1.382(6) .
C213 C214 1.384(6) .
C213 H213 0.9500 .
C214 C215 1.382(7) .
C214 H214 0.9500 .
C215 C216 1.394(7) .
C215 H215 0.9500 .
C216 H216 0.9500 .
C221 C222 1.507(7) .
C221 H22A 0.9900 .
C221 H22B 0.9900 .
C222 C223 1.402(7) .
C223 C224 1.372(8) .
C223 H223 0.9500 .
C224 C225 1.387(9) .
C224 H224 0.9500 .
C225 C226 1.378(8) .
C225 H225 0.9500 .
C226 H226 0.9500 .
C231 C232 1.520(7) .
C231 H23A 0.9900 .
C231 H23B 0.9900 .
C232 C233 1.527(6) .
C232 H23C 0.9900 .
C232 H23D 0.9900 .
C233 C234 1.522(7) .
C233 H23E 0.9900 .
C233 H23F 0.9900 .
C234 C235 1.518(6) .
C234 H23G 0.9900 .
C234 H23H 0.9900 .
C235 C236 1.512(7) .
C235 H23I 0.9900 .
C235 H23J 0.9900 .
C236 C237 1.528(7) .
C236 H23K 0.9900 .
C236 H23L 0.9900 .
C237 C238 1.494(8) .
C237 H23M 0.9900 .
C237 H23N 0.9900 .
C238 C239 1.529(7) .
C238 H23O 0.9900 .
C238 H23P 0.9900 .
C239 C240 1.490(8) .
C239 H23Q 0.9900 .
C239 H23R 0.9900 .
C240 C241 1.544(7) .
C240 H24A 0.9900 .
C240 H24B 0.9900 .
C241 C242 1.492(7) .
C241 H24C 0.9900 .
C241 H24D 0.9900 .
C311 C312 1.490(7) .
C311 H31A 0.9900 .
C311 H31B 0.9900 .
C312 C313 1.395(7) .
C313 C314 1.376(8) .
C313 H313 0.9500 .
C314 C315 1.377(8) .
C314 H314 0.9500 .
C315 C316 1.382(7) .
C315 H315 0.9500 .
C316 H316 0.9500 .
C321 C322 1.516(6) .
C321 H32A 0.9900 .
C321 H32B 0.9900 .
C322 C323 1.379(7) .
C323 C324 1.404(7) .
C323 H323 0.9500 .
C324 C325 1.367(7) .
C324 H324 0.9500 .
C325 C326 1.395(6) .
C325 H325 0.9500 .
C326 H326 0.9500 .
C331 C332 1.525(6) .
C331 H33A 0.9900 .
C331 H33B 0.9900 .
C332 C333 1.530(6) .
C332 H33C 0.9900 .
C332 H33D 0.9900 .
C333 C334 1.514(7) .
C333 H33E 0.9900 .
C333 H33F 0.9900 .
C334 C335 1.522(6) .
C334 H33G 0.9900 .
C334 H33H 0.9900 .
C335 C336 1.528(6) .
C335 H33I 0.9900 .
C335 H33J 0.9900 .
C336 C337 1.521(6) .
C336 H33K 0.9900 .
C336 H33L 0.9900 .
C337 C338 1.517(7) .
C337 H33M 0.9900 .
C337 H33N 0.9900 .
C338 C339 1.525(6) .
C338 H33O 0.9900 .
C338 H33P 0.9900 .
C339 C340 1.519(6) .
C339 H33Q 0.9900 .
C339 H33R 0.9900 .
C340 C341 1.540(6) .
C340 H34A 0.9900 .
C340 H34B 0.9900 .
C341 C342 1.509(6) .
C341 H34C 0.9900 .
C341 H34D 0.9900 .
C411 C412 1.511(6) .
C411 H41A 0.9900 .
C411 H41B 0.9900 .
C412 C413 1.401(6) .
C413 C414 1.383(7) .
C413 H413 0.9500 .
C414 C415 1.372(7) .
C414 H414 0.9500 .
C415 C416 1.375(7) .
C415 H415 0.9500 .
C416 H416 0.9500 .
C421 C422 1.497(6) .
C421 H42A 0.9900 .
C421 H42B 0.9900 .
C422 C423 1.405(6) .
C423 C424 1.379(7) .
C423 H423 0.9500 .
C424 C425 1.376(8) .
C424 H424 0.9500 .
C425 C426 1.386(7) .
C425 H425 0.9500 .
C426 H426 0.9500 .
C431 C432 1.503(6) .
C431 H43A 0.9900 .
C431 H43B 0.9900 .
C432 C433 1.542(6) .
C432 H43C 0.9900 .
C432 H43D 0.9900 .
C433 C434 1.522(6) .
C433 H43E 0.9900 .
C433 H43F 0.9900 .
C434 C435 1.540(6) .
C434 H43G 0.9900 .
C434 H43H 0.9900 .
C435 C436 1.522(6) .
C435 H43I 0.9900 .
C435 H43J 0.9900 .
C436 C437 1.530(5) .
C436 H43K 0.9900 .
C436 H43L 0.9900 .
C437 C438 1.514(6) .
C437 H43M 0.9900 .
C437 H43N 0.9900 .
C438 C439 1.520(6) .
C438 H43O 0.9900 .
C438 H43P 0.9900 .
C439 C440 1.520(6) .
C439 H43Q 0.9900 .
C439 H43R 0.9900 .
C440 C441 1.532(6) .
C440 H44A 0.9900 .
C440 H44B 0.9900 .
C441 C442 1.496(6) .
C441 H44C 0.9900 .
C441 H44D 0.9900 .

loop_
_geom_hbond_atom_site_label_D
_geom_hbond_atom_site_label_H
_geom_hbond_atom_site_label_A
_geom_hbond_distance_DH
_geom_hbond_distance_HA
_geom_hbond_distance_DA
_geom_hbond_angle_DHA
_geom_hbond_site_symmetry_A
O13 H131 O83 0.8400(11) 2.036(12) 2.862(5) 167(5) 3_445
O13 H132 O21 0.8400(11) 1.856(18) 2.669(5) 163(6) 3_445
O23 H231 O11 0.8399(11) 1.821(11) 2.650(4) 169(5) 3
O23 H232 O72 0.8399(11) 2.08(2) 2.869(5) 156(5) 3_545
